data_4070851
loop_
_publ_author_name
'Vicente, Jos\'e'
'Arcas, Aurelia'
'G\'alvez-L\'opez, Mar\'ia-Dolores'
'Juli\'a-Hern\'andez, Francisco'
'Bautista, Delia'
'Jones, Peter G.'

_publ_section_title
;
 Synthesis of Bis(2,6-dinitroaryl)palladium(II) and
 Mono(2,6-dinitroaryl)platinum(II) Complexes. A New Example of the
 Transphobia Effect and of Transmetalation from Pt to Hg
;
_journal_issue 7
_journal_name_full Organometallics
_journal_page_first 1582
_journal_paper_doi 10.1021/om701077y
_journal_volume 27
_journal_year 2008
_chemical_formula_sum 'C36 H36 N6 O14 Pd'
_chemical_formula_weight 883.11
_chemical_name_systematic
; 
 ? 
;
_space_group_IT_number 14
_symmetry_cell_setting monoclinic
_symmetry_space_group_name_Hall '-P 2ybc'
_symmetry_space_group_name_H-M 'P 1 21/c 1'
_atom_sites_solution_hydrogens geom
_atom_sites_solution_primary direct
_atom_sites_solution_secondary difmap
_audit_creation_method SHELXL-97
_cell_angle_alpha 90.00
_cell_angle_beta 92.797(2)
_cell_angle_gamma 90.00
_cell_formula_units_Z 4
_cell_length_a 21.1560(9)
_cell_length_b 11.2128(5)
_cell_length_c 16.2406(7)
_cell_measurement_reflns_used 7238
_cell_measurement_temperature 100(2)
_cell_measurement_theta_max 25.21
_cell_measurement_theta_min 2.21
_cell_volume 3848.0(3)
_computing_cell_refinement 'Bruker SAINT'
_computing_data_collection 'Bruker SMART'
_computing_data_reduction 'Bruker SAINT'
_computing_molecular_graphics 'Bruker Shelxtl'
_computing_publication_material 'Bruker Shelxtl'
_computing_structure_refinement 'SHELXL-97 (Sheldrick, 1997)'
_computing_structure_solution 'SHELXS-97 (Sheldrick, 1990)'
_diffrn_ambient_temperature 100(2)
_diffrn_detector_area_resol_mean 8.26
_diffrn_measured_fraction_theta_full 0.999
_diffrn_measured_fraction_theta_max 0.999
_diffrn_measurement_device_type 'Bruker SMART APEX'
_diffrn_measurement_method \w-scan
_diffrn_radiation_monochromator graphite
_diffrn_radiation_source 'fine-focus sealed tube'
_diffrn_radiation_type MoK\a
_diffrn_radiation_wavelength 0.71073
_diffrn_reflns_av_R_equivalents 0.0511
_diffrn_reflns_av_sigmaI/netI 0.0401
_diffrn_reflns_limit_h_max 26
_diffrn_reflns_limit_h_min -26
_diffrn_reflns_limit_k_max 14
_diffrn_reflns_limit_k_min -14
_diffrn_reflns_limit_l_max 20
_diffrn_reflns_limit_l_min -20
_diffrn_reflns_number 41574
_diffrn_reflns_theta_full 26.00
_diffrn_reflns_theta_max 26.37
_diffrn_reflns_theta_min 1.93
_exptl_absorpt_coefficient_mu 0.558
_exptl_absorpt_correction_T_max 0.9620
_exptl_absorpt_correction_T_min 0.9310
_exptl_absorpt_correction_type multi-scan
_exptl_absorpt_process_details SADABS
_exptl_crystal_colour colourless
_exptl_crystal_density_diffrn 1.524
_exptl_crystal_density_method 'not measured'
_exptl_crystal_description neddle
_exptl_crystal_F_000 1808
_exptl_crystal_size_max 0.13
_exptl_crystal_size_mid 0.09
_exptl_crystal_size_min 0.07
_refine_diff_density_max 0.638
_refine_diff_density_min -0.364
_refine_diff_density_rms 0.081
_refine_ls_extinction_method none
_refine_ls_goodness_of_fit_ref 1.074
_refine_ls_hydrogen_treatment 'rigid methyls, others riding'
_refine_ls_matrix_type full
_refine_ls_number_parameters 524
_refine_ls_number_reflns 7865
_refine_ls_number_restraints 0
_refine_ls_restrained_S_all 1.074
_refine_ls_R_factor_all 0.0465
_refine_ls_R_factor_gt 0.0368
_refine_ls_shift/su_max 0.001
_refine_ls_shift/su_mean 0.000
_refine_ls_structure_factor_coef Fsqd
_refine_ls_weighting_details 'calc w=1/[\s^2^(Fo^2^)+(0.0296P)^2^+4.9280P] where P=(Fo^2^+2Fc^2^)/3'
_refine_ls_weighting_scheme calc
_refine_ls_wR_factor_gt 0.0807
_refine_ls_wR_factor_ref 0.0844
_reflns_number_gt 6739
_reflns_number_total 7865
_reflns_threshold_expression >2sigma(I)
_cod_data_source_file om701077y-file003.cif
_cod_data_source_block aureliais
_cod_original_sg_symbol_H-M 'P 2(1)/c'
_cod_database_code 4070851

loop_
_symmetry_equiv_pos_as_xyz
'x, y, z'
'-x, y+1/2, -z+1/2'
'-x, -y, -z'
'x, -y-1/2, z-1/2'

loop_
_atom_site_label
_atom_site_type_symbol
_atom_site_fract_x
_atom_site_fract_y
_atom_site_fract_z
_atom_site_U_iso_or_equiv
_atom_site_adp_type
_atom_site_occupancy
_atom_site_symmetry_multiplicity
_atom_site_calc_flag
_atom_site_refinement_flags
Pd1 Pd 0.246366(9) 0.457614(17) 0.255793(11) 0.00970(6) Uani 1 1 d .
O1 O 0.37333(11) 0.5198(2) 0.43347(13) 0.0329(5) Uani 1 1 d .
O2 O 0.32039(13) 0.3568(2) 0.43710(15) 0.0489(7) Uani 1 1 d .
O3 O 0.28381(10) 0.3135(2) 0.09400(12) 0.0275(5) Uani 1 1 d .
O4 O 0.35020(11) 0.4448(2) 0.05203(13) 0.0318(5) Uani 1 1 d .
O5 O 0.44947(9) 0.28010(18) 0.10537(12) 0.0202(4) Uani 1 1 d .
O6 O 0.52741(9) 0.27097(18) 0.24842(13) 0.0228(5) Uani 1 1 d .
O7 O 0.47590(9) 0.34298(19) 0.39859(12) 0.0215(5) Uani 1 1 d .
O8 O 0.19854(12) 0.5296(3) 0.44085(14) 0.0473(7) Uani 1 1 d .
O9 O 0.14059(13) 0.3716(2) 0.43193(13) 0.0364(6) Uani 1 1 d .
O10 O 0.18704(10) 0.6137(2) 0.09649(12) 0.0290(5) Uani 1 1 d .
O11 O 0.11043(10) 0.4950(2) 0.06057(12) 0.0311(5) Uani 1 1 d .
O12 O 0.03889(10) 0.55526(17) 0.42215(12) 0.0215(4) Uani 1 1 d .
O13 O -0.02907(9) 0.66083(17) 0.28882(12) 0.0202(4) Uani 1 1 d .
O14 O 0.02525(9) 0.65760(17) 0.13246(12) 0.0190(4) Uani 1 1 d .
N1 N 0.29263(10) 0.7214(2) 0.25460(14) 0.0147(5) Uani 1 1 d .
N2 N 0.20147(10) 0.1937(2) 0.26655(13) 0.0133(5) Uani 1 1 d .
N3 N 0.35587(11) 0.4244(2) 0.40450(14) 0.0182(5) Uani 1 1 d .
N4 N 0.33106(11) 0.3753(2) 0.10335(14) 0.0184(5) Uani 1 1 d .
N5 N 0.15668(11) 0.4693(2) 0.40820(14) 0.0209(5) Uani 1 1 d .
N6 N 0.13984(11) 0.5567(2) 0.11096(13) 0.0159(5) Uani 1 1 d .
C1 C 0.27592(12) 0.6238(2) 0.25412(16) 0.0128(5) Uani 1 1 d .
C2 C 0.31242(12) 0.8410(2) 0.25781(17) 0.0141(5) Uani 1 1 d .
C3 C 0.33130(12) 0.8870(2) 0.33525(17) 0.0154(6) Uani 1 1 d .
C4 C 0.35089(13) 1.0051(3) 0.33705(18) 0.0188(6) Uani 1 1 d .
H4 H 0.3647 1.0403 0.3880 0.023 Uiso 1 1 calc R
C5 C 0.35061(13) 1.0720(2) 0.26550(18) 0.0193(6) Uani 1 1 d .
H5 H 0.3636 1.1531 0.2683 0.023 Uiso 1 1 calc R
C6 C 0.33182(13) 1.0233(2) 0.18974(18) 0.0187(6) Uani 1 1 d .
H6 H 0.3322 1.0709 0.1414 0.022 Uiso 1 1 calc R
C7 C 0.31238(12) 0.9046(2) 0.18439(17) 0.0159(6) Uani 1 1 d .
C8 C 0.32945(14) 0.8120(3) 0.41188(18) 0.0228(6) Uani 1 1 d .
H8A H 0.3411 0.8611 0.4602 0.034 Uiso 1 1 calc R
H8B H 0.3594 0.7457 0.4084 0.034 Uiso 1 1 calc R
H8C H 0.2866 0.7804 0.4170 0.034 Uiso 1 1 calc R
C9 C 0.29152(15) 0.8484(3) 0.10331(17) 0.0226(6) Uani 1 1 d .
H9A H 0.3186 0.7798 0.0927 0.034 Uiso 1 1 calc R
H9B H 0.2949 0.9070 0.0590 0.034 Uiso 1 1 calc R
H9C H 0.2475 0.8219 0.1055 0.034 Uiso 1 1 calc R
C11 C 0.21807(13) 0.2910(2) 0.26147(15) 0.0137(5) Uani 1 1 d .
C12 C 0.18298(12) 0.0746(2) 0.27699(16) 0.0129(5) Uani 1 1 d .
C13 C 0.15931(12) 0.0118(2) 0.20765(16) 0.0142(6) Uani 1 1 d .
C14 C 0.14152(13) -0.1058(2) 0.22107(17) 0.0184(6) Uani 1 1 d .
H14 H 0.1253 -0.1525 0.1761 0.022 Uiso 1 1 calc R
C15 C 0.14711(13) -0.1556(2) 0.29892(18) 0.0182(6) Uani 1 1 d .
H15 H 0.1348 -0.2362 0.3065 0.022 Uiso 1 1 calc R
C16 C 0.17027(12) -0.0904(2) 0.36581(17) 0.0159(6) Uani 1 1 d .
H16 H 0.1734 -0.1265 0.4188 0.019 Uiso 1 1 calc R
C17 C 0.18907(12) 0.0275(2) 0.35674(16) 0.0133(5) Uani 1 1 d .
C18 C 0.15493(14) 0.0681(3) 0.12376(17) 0.0214(6) Uani 1 1 d .
H18A H 0.1976 0.0783 0.1038 0.032 Uiso 1 1 calc R
H18B H 0.1343 0.1460 0.1271 0.032 Uiso 1 1 calc R
H18C H 0.1301 0.0166 0.0856 0.032 Uiso 1 1 calc R
C19 C 0.21477(13) 0.1005(3) 0.42839(16) 0.0176(6) Uani 1 1 d .
H19A H 0.1829 0.1589 0.4437 0.026 Uiso 1 1 calc R
H19B H 0.2531 0.1423 0.4128 0.026 Uiso 1 1 calc R
H19C H 0.2250 0.0479 0.4754 0.026 Uiso 1 1 calc R
C21 C 0.33903(12) 0.3989(2) 0.25417(16) 0.0118(5) Uani 1 1 d .
C22 C 0.36799(12) 0.3666(2) 0.18245(16) 0.0127(5) Uani 1 1 d .
C23 C 0.42951(12) 0.3233(2) 0.17838(16) 0.0141(5) Uani 1 1 d .
C24 C 0.46711(12) 0.3147(2) 0.25122(17) 0.0152(6) Uani 1 1 d .
C25 C 0.44217(12) 0.3519(2) 0.32474(16) 0.0151(6) Uani 1 1 d .
C26 C 0.37971(12) 0.3905(2) 0.32363(15) 0.0125(5) Uani 1 1 d .
C27 C 0.49588(16) 0.3535(3) 0.0677(2) 0.0331(8) Uani 1 1 d .
H27A H 0.4771 0.4310 0.0530 0.050 Uiso 1 1 calc R
H27B H 0.5099 0.3141 0.0179 0.050 Uiso 1 1 calc R
H27C H 0.5322 0.3653 0.1066 0.050 Uiso 1 1 calc R
C28 C 0.53559(17) 0.1532(3) 0.2813(3) 0.0422(9) Uani 1 1 d .
H28A H 0.5336 0.1559 0.3415 0.063 Uiso 1 1 calc R
H28B H 0.5768 0.1218 0.2668 0.063 Uiso 1 1 calc R
H28C H 0.5019 0.1012 0.2583 0.063 Uiso 1 1 calc R
C29 C 0.52869(15) 0.4245(4) 0.4070(2) 0.0381(9) Uani 1 1 d .
H29A H 0.5569 0.4117 0.3618 0.057 Uiso 1 1 calc R
H29B H 0.5519 0.4104 0.4598 0.057 Uiso 1 1 calc R
H29C H 0.5130 0.5068 0.4052 0.057 Uiso 1 1 calc R
C31 C 0.15400(12) 0.5174(2) 0.26073(16) 0.0121(5) Uani 1 1 d .
C32 C 0.12313(12) 0.5189(2) 0.33436(16) 0.0137(5) Uani 1 1 d .
C33 C 0.06308(13) 0.5639(2) 0.34556(16) 0.0152(6) Uani 1 1 d .
C34 C 0.02950(12) 0.6134(2) 0.27786(17) 0.0154(6) Uani 1 1 d .
C35 C 0.05575(12) 0.6092(2) 0.20097(16) 0.0137(5) Uani 1 1 d .
C36 C 0.11634(12) 0.5621(2) 0.19505(15) 0.0120(5) Uani 1 1 d .
C37 C 0.02788(18) 0.6653(3) 0.4641(2) 0.0340(8) Uani 1 1 d .
H37A H 0.0674 0.7108 0.4696 0.051 Uiso 1 1 calc R
H37B H 0.0128 0.6483 0.5190 0.051 Uiso 1 1 calc R
H37C H -0.0041 0.7119 0.4324 0.051 Uiso 1 1 calc R
C38 C -0.03687(15) 0.7849(3) 0.2668(2) 0.0328(8) Uani 1 1 d .
H38A H 0.0022 0.8284 0.2818 0.049 Uiso 1 1 calc R
H38B H -0.0719 0.8189 0.2965 0.049 Uiso 1 1 calc R
H38C H -0.0462 0.7916 0.2073 0.049 Uiso 1 1 calc R
C39 C -0.03055(14) 0.5929(3) 0.1031(2) 0.0282(7) Uani 1 1 d .
H39A H -0.0179 0.5169 0.0790 0.042 Uiso 1 1 calc R
H39B H -0.0540 0.6404 0.0611 0.042 Uiso 1 1 calc R
H39C H -0.0576 0.5776 0.1492 0.042 Uiso 1 1 calc R

loop_
_atom_site_aniso_label
_atom_site_aniso_U_11
_atom_site_aniso_U_22
_atom_site_aniso_U_33
_atom_site_aniso_U_23
_atom_site_aniso_U_13
_atom_site_aniso_U_12
Pd1 0.00943(10) 0.00775(10) 0.01192(10) 0.00001(8) 0.00036(7) -0.00051(8)
O1 0.0394(14) 0.0316(13) 0.0276(12) -0.0165(10) 0.0019(10) -0.0022(11)
O2 0.0642(18) 0.0536(17) 0.0312(13) -0.0082(12) 0.0264(13) -0.0278(15)
O3 0.0232(11) 0.0380(13) 0.0206(11) 0.0019(10) -0.0047(9) -0.0108(10)
O4 0.0330(13) 0.0408(14) 0.0213(11) 0.0153(10) -0.0026(9) -0.0064(11)
O5 0.0170(10) 0.0252(11) 0.0189(10) -0.0055(9) 0.0065(8) -0.0008(9)
O6 0.0126(10) 0.0246(11) 0.0314(12) 0.0026(9) 0.0032(9) 0.0049(9)
O7 0.0149(10) 0.0317(12) 0.0173(10) 0.0006(9) -0.0060(8) 0.0010(9)
O8 0.0362(14) 0.080(2) 0.0242(12) 0.0127(13) -0.0106(11) -0.0274(14)
O9 0.0689(18) 0.0187(12) 0.0213(11) 0.0059(10) -0.0015(11) 0.0109(12)
O10 0.0263(12) 0.0393(14) 0.0221(11) -0.0039(10) 0.0090(9) -0.0175(10)
O11 0.0249(12) 0.0483(15) 0.0198(11) -0.0145(10) 0.0008(9) -0.0128(11)
O12 0.0277(11) 0.0180(11) 0.0197(10) -0.0009(8) 0.0109(9) 0.0021(9)
O13 0.0130(10) 0.0158(10) 0.0320(11) 0.0006(9) 0.0046(8) 0.0043(8)
O14 0.0130(10) 0.0204(11) 0.0229(10) 0.0057(8) -0.0061(8) 0.0005(8)
N1 0.0129(11) 0.0134(12) 0.0179(11) -0.0010(9) 0.0027(9) -0.0014(9)
N2 0.0128(11) 0.0123(12) 0.0149(11) 0.0000(9) 0.0020(9) 0.0010(9)
N3 0.0142(12) 0.0246(14) 0.0157(11) -0.0012(10) -0.0014(9) 0.0018(10)
N4 0.0191(12) 0.0219(13) 0.0142(11) 0.0005(10) 0.0000(10) 0.0038(10)
N5 0.0214(13) 0.0286(15) 0.0128(11) -0.0009(11) 0.0027(10) 0.0073(11)
N6 0.0151(11) 0.0175(12) 0.0151(11) 0.0019(10) -0.0009(9) 0.0005(10)
C1 0.0059(11) 0.0182(15) 0.0144(13) 0.0008(11) 0.0004(10) 0.0032(11)
C2 0.0095(12) 0.0083(13) 0.0245(14) -0.0004(11) 0.0024(11) -0.0014(10)
C3 0.0119(13) 0.0129(14) 0.0212(14) -0.0014(11) -0.0003(11) 0.0001(11)
C4 0.0153(14) 0.0150(14) 0.0260(15) -0.0053(12) -0.0010(12) -0.0015(11)
C5 0.0152(14) 0.0094(13) 0.0337(16) -0.0015(12) 0.0045(12) -0.0019(11)
C6 0.0165(14) 0.0131(14) 0.0271(15) 0.0050(12) 0.0059(12) -0.0002(11)
C7 0.0108(13) 0.0160(14) 0.0213(14) -0.0004(11) 0.0037(11) 0.0014(11)
C8 0.0260(16) 0.0205(16) 0.0216(15) 0.0016(12) -0.0032(12) -0.0039(13)
C9 0.0290(17) 0.0210(16) 0.0180(14) -0.0007(12) 0.0028(12) -0.0021(13)
C11 0.0154(13) 0.0148(14) 0.0109(12) 0.0008(10) -0.0006(10) 0.0021(11)
C12 0.0117(13) 0.0075(13) 0.0196(13) 0.0014(10) 0.0025(11) -0.0026(10)
C13 0.0122(13) 0.0156(14) 0.0150(13) -0.0024(11) 0.0024(10) -0.0005(11)
C14 0.0181(14) 0.0157(15) 0.0214(14) -0.0062(12) 0.0009(11) -0.0054(12)
C15 0.0160(14) 0.0092(13) 0.0298(15) 0.0005(12) 0.0056(12) -0.0019(11)
C16 0.0142(13) 0.0156(14) 0.0181(14) 0.0042(11) 0.0025(11) 0.0003(11)
C17 0.0097(12) 0.0138(14) 0.0164(13) -0.0010(11) 0.0020(10) 0.0011(10)
C18 0.0286(16) 0.0209(16) 0.0148(13) -0.0010(12) 0.0016(12) -0.0029(13)
C19 0.0189(14) 0.0174(15) 0.0164(13) -0.0021(11) -0.0013(11) -0.0014(12)
C21 0.0105(12) 0.0093(13) 0.0156(13) 0.0003(10) 0.0012(10) -0.0019(10)
C22 0.0145(13) 0.0089(13) 0.0146(13) 0.0021(10) -0.0017(10) -0.0017(10)
C23 0.0148(13) 0.0112(13) 0.0166(13) -0.0004(11) 0.0039(11) -0.0016(11)
C24 0.0099(13) 0.0124(14) 0.0233(14) 0.0009(11) 0.0003(11) 0.0005(11)
C25 0.0125(13) 0.0152(14) 0.0172(13) 0.0030(11) -0.0043(11) -0.0020(11)
C26 0.0135(13) 0.0110(13) 0.0131(12) -0.0021(10) 0.0017(10) -0.0022(10)
C27 0.0293(18) 0.046(2) 0.0255(17) -0.0033(15) 0.0145(14) -0.0093(16)
C28 0.033(2) 0.0271(19) 0.067(3) 0.0052(18) 0.0066(18) 0.0138(16)
C29 0.0215(17) 0.059(3) 0.0327(18) -0.0108(17) -0.0054(14) -0.0111(16)
C31 0.0116(12) 0.0096(13) 0.0150(12) -0.0008(10) 0.0003(10) -0.0038(10)
C32 0.0159(13) 0.0100(13) 0.0149(13) -0.0007(10) -0.0003(10) -0.0008(10)
C33 0.0177(14) 0.0108(13) 0.0176(13) -0.0021(11) 0.0062(11) -0.0019(11)
C34 0.0128(13) 0.0087(13) 0.0250(14) -0.0018(11) 0.0032(11) -0.0010(11)
C35 0.0121(13) 0.0091(13) 0.0196(13) -0.0002(11) -0.0021(11) -0.0037(10)
C36 0.0130(13) 0.0098(13) 0.0134(12) -0.0018(10) 0.0021(10) -0.0030(10)
C37 0.051(2) 0.0266(18) 0.0251(17) -0.0074(14) 0.0127(16) 0.0018(16)
C38 0.0247(17) 0.0170(16) 0.057(2) 0.0054(16) 0.0082(16) 0.0102(13)
C39 0.0154(15) 0.0375(19) 0.0311(17) 0.0003(15) -0.0064(13) -0.0064(14)

loop_
_atom_type_symbol
_atom_type_description
_atom_type_scat_dispersion_real
_atom_type_scat_dispersion_imag
_atom_type_scat_source
C C 0.0033 0.0016 'International Tables Vol C Tables 4.2.6.8 and 6.1.1.4'
H H 0.0000 0.0000 'International Tables Vol C Tables 4.2.6.8 and 6.1.1.4'
N N 0.0061 0.0033 'International Tables Vol C Tables 4.2.6.8 and 6.1.1.4'
O O 0.0106 0.0060 'International Tables Vol C Tables 4.2.6.8 and 6.1.1.4'
Pd Pd -0.9988 1.0072 'International Tables Vol C Tables 4.2.6.8 and 6.1.1.4'

loop_
_geom_angle_atom_site_label_1
_geom_angle_atom_site_label_2
_geom_angle_atom_site_label_3
_geom_angle
C11 Pd1 C1 177.98(11)
C11 Pd1 C21 89.37(10)
C1 Pd1 C21 89.97(10)
C11 Pd1 C31 90.89(10)
C1 Pd1 C31 89.73(10)
C21 Pd1 C31 178.48(10)
C23 O5 C27 114.4(2)
C24 O6 C28 114.4(2)
C25 O7 C29 113.9(2)
C33 O12 C37 116.6(2)
C34 O13 C38 115.8(2)
C35 O14 C39 114.4(2)
C1 N1 C2 178.2(3)
C11 N2 C12 176.9(3)
O2 N3 O1 124.4(3)
O2 N3 C26 118.3(2)
O1 N3 C26 117.3(2)
O3 N4 O4 125.0(2)
O3 N4 C22 117.9(2)
O4 N4 C22 117.2(2)
O9 N5 O8 124.9(3)
O9 N5 C32 117.8(2)
O8 N5 C32 117.2(3)
O10 N6 O11 124.4(2)
O10 N6 C36 118.2(2)
O11 N6 C36 117.4(2)
N1 C1 Pd1 178.6(2)
C7 C2 C3 124.7(2)
C7 C2 N1 118.1(2)
C3 C2 N1 117.2(2)
C4 C3 C2 116.3(3)
C4 C3 C8 122.4(3)
C2 C3 C8 121.3(2)
C5 C4 C3 120.7(3)
C4 C5 C6 121.4(3)
C5 C6 C7 120.2(3)
C2 C7 C6 116.7(3)
C2 C7 C9 121.5(3)
C6 C7 C9 121.8(3)
N2 C11 Pd1 178.6(2)
C17 C12 C13 124.6(2)
C17 C12 N2 117.2(2)
C13 C12 N2 118.2(2)
C14 C13 C12 116.1(2)
C14 C13 C18 122.4(2)
C12 C13 C18 121.5(2)
C15 C14 C13 121.0(3)
C16 C15 C14 121.1(3)
C15 C16 C17 120.9(3)
C16 C17 C12 116.3(2)
C16 C17 C19 122.0(2)
C12 C17 C19 121.6(2)
C26 C21 C22 112.5(2)
C26 C21 Pd1 124.15(19)
C22 C21 Pd1 123.37(19)
C21 C22 C23 125.5(2)
C21 C22 N4 118.5(2)
C23 C22 N4 116.0(2)
O5 C23 C22 119.6(2)
O5 C23 C24 121.6(2)
C22 C23 C24 118.6(2)
O6 C24 C25 121.9(2)
O6 C24 C23 119.3(2)
C25 C24 C23 118.8(2)
O7 C25 C26 119.2(2)
O7 C25 C24 121.8(2)
C26 C25 C24 118.8(2)
C21 C26 C25 125.7(2)
C21 C26 N3 118.6(2)
C25 C26 N3 115.7(2)
C32 C31 C36 112.3(2)
C32 C31 Pd1 121.39(19)
C36 C31 Pd1 126.31(19)
C33 C32 C31 126.1(2)
C33 C32 N5 116.0(2)
C31 C32 N5 117.9(2)
O12 C33 C32 118.6(2)
O12 C33 C34 123.0(2)
C32 C33 C34 118.4(2)
O13 C34 C35 122.2(2)
O13 C34 C33 118.8(2)
C35 C34 C33 118.9(2)
O14 C35 C34 121.5(2)
O14 C35 C36 119.5(2)
C34 C35 C36 118.9(2)
C31 C36 C35 125.2(2)
C31 C36 N6 119.2(2)
C35 C36 N6 115.5(2)

loop_
_geom_bond_atom_site_label_1
_geom_bond_atom_site_label_2
_geom_bond_distance
Pd1 C11 1.965(3)
Pd1 C1 1.966(3)
Pd1 C21 2.069(3)
Pd1 C31 2.071(3)
O1 N3 1.219(3)
O2 N3 1.207(3)
O3 N4 1.220(3)
O4 N4 1.224(3)
O5 C23 1.367(3)
O5 C27 1.440(4)
O6 C24 1.370(3)
O6 C28 1.432(4)
O7 C25 1.369(3)
O7 C29 1.445(4)
O8 N5 1.215(3)
O9 N5 1.215(3)
O10 N6 1.218(3)
O11 N6 1.219(3)
O12 C33 1.371(3)
O12 C37 1.433(4)
O13 C34 1.368(3)
O13 C38 1.444(3)
O14 C35 1.371(3)
O14 C39 1.446(3)
N1 C1 1.149(3)
N1 C2 1.405(3)
N2 C11 1.151(3)
N2 C12 1.404(3)
N3 C26 1.479(3)
N4 C22 1.474(3)
N5 C32 1.472(3)
N6 C36 1.477(3)
C2 C7 1.390(4)
C2 C3 1.400(4)
C3 C4 1.387(4)
C3 C8 1.504(4)
C4 C5 1.383(4)
C5 C6 1.387(4)
C6 C7 1.394(4)
C7 C9 1.506(4)
C12 C17 1.399(4)
C12 C13 1.400(4)
C13 C14 1.391(4)
C13 C18 1.500(4)
C14 C15 1.382(4)
C15 C16 1.380(4)
C16 C17 1.390(4)
C17 C19 1.503(4)
C21 C26 1.388(4)
C21 C22 1.390(4)
C22 C23 1.394(4)
C23 C24 1.396(4)
C24 C25 1.392(4)
C25 C26 1.390(4)
C31 C32 1.390(4)
C31 C36 1.393(4)
C32 C33 1.387(4)
C33 C34 1.395(4)
C34 C35 1.392(4)
C35 C36 1.394(4)

loop_
_geom_hbond_atom_site_label_D
_geom_hbond_atom_site_label_H
_geom_hbond_atom_site_label_A
_geom_hbond_distance_DH
_geom_hbond_distance_HA
_geom_hbond_distance_DA
_geom_hbond_angle_DHA
_geom_hbond_site_symmetry_A
C29 H29B O1 0.98 2.42 3.297(4) 149.0 3_666
